data_4077511
loop_
_publ_author_name
'Ara, Irene'
'Falvello, Larry R.'
'Forni\'es, Juan'
'Sicilia, Violeta'
'Villarroya, Pablo'

_publ_section_title
;
 Reactivity of [M(C&#x2227;P)(acac-O,O&#x2018;)] [M = Pt, Pd; C&#x2227;P =
 CH2-C6H4-P(o-tolyl)2-\kC,P; acac = 2,4-pentanedionato] toward HgX2(X =
 Br, I, CH3COO, CF3COO). New Polynuclear Complexes Containing Pt&#x2212;Hg
 Bonds. Molecular Structures of [{Pt(C&#x2227;P)(acac-O,O&#x2018;)-
 HgBr(\m-Br)}2(\m-HgBr2)], an Unprecedented Square-Planar Bromomercurate
 Complex, and
 [{Pt(C&#x2227;P)(\m-O2CCH3)2Hg(\m3-acac2--\kC3,O)Hg(O2CCH3-\kO)}&#x00B7;
 CHCl3]2, the First Complex Containing Asymmetric Dimercurated
 Acetylacetone
;
_journal_issue 16
_journal_name_full Organometallics
_journal_page_first 3091
_journal_paper_doi 10.1021/om000223y
_journal_volume 19
_journal_year 2000
_chemical_formula_sum 'C33 H36 Cl3 Hg2 O8 P Pt'
_chemical_formula_weight 1294.21
_chemical_name_systematic
;
 ?
;
_space_group_IT_number 2
_symmetry_space_group_name_Hall '-P 1'
_symmetry_space_group_name_H-M 'P -1'
_atom_sites_solution_hydrogens geom
_atom_sites_solution_primary direct
_atom_sites_solution_secondary difmap
_audit_creation_method SHELXL
_cell_angle_alpha 77.150(10)
_cell_angle_beta 75.740(10)
_cell_angle_gamma 68.390(10)
_cell_formula_units_Z 2
_cell_length_a 10.4880(10)
_cell_length_b 13.158(2)
_cell_length_c 15.821(2)
_cell_measurement_temperature 200(2)
_cell_volume 1946.2(5)
_computing_structure_refinement 'SHELXL-93 (Sheldrick, 1993)'
_computing_structure_solution 'SHELXS-86 (Sheldrick, 1990)'
_diffrn_ambient_temperature 200(2)
_diffrn_radiation_monochromator graphite
_diffrn_radiation_source 'fine-focus sealed tube'
_diffrn_radiation_type MoK\a
_diffrn_radiation_wavelength 0.71073
_diffrn_reflns_av_R_equivalents 0.0332
_diffrn_reflns_av_sigmaI/netI 0.0504
_diffrn_reflns_limit_h_max 1
_diffrn_reflns_limit_h_min -11
_diffrn_reflns_limit_k_max 14
_diffrn_reflns_limit_k_min -14
_diffrn_reflns_limit_l_max 18
_diffrn_reflns_limit_l_min -18
_diffrn_reflns_number 7159
_diffrn_reflns_theta_max 25.00
_diffrn_reflns_theta_min 2.12
_exptl_absorpt_coefficient_mu 11.747
_exptl_crystal_density_diffrn 2.209
_exptl_crystal_F_000 1204
_exptl_crystal_size_max 0.32
_exptl_crystal_size_mid 0.18
_exptl_crystal_size_min 0.08
_refine_diff_density_max 2.078
_refine_diff_density_min -2.031
_refine_diff_density_rms 0.205
_refine_ls_extinction_method none
_refine_ls_goodness_of_fit_all 1.040
_refine_ls_goodness_of_fit_obs 1.094
_refine_ls_matrix_type full
_refine_ls_number_parameters 414
_refine_ls_number_reflns 6204
_refine_ls_number_restraints 0
_refine_ls_restrained_S_all 1.052
_refine_ls_restrained_S_obs 1.094
_refine_ls_R_factor_all 0.0681
_refine_ls_R_factor_obs 0.0425
_refine_ls_shift/esd_max -0.001
_refine_ls_shift/esd_mean 0.000
_refine_ls_structure_factor_coef Fsqd
_refine_ls_weighting_details 'w=1/[\s^2^(Fo^2^)+(0.0446P)^2^+15.4141P] where P=(Fo^2^+2Fc^2^)/3'
_refine_ls_weighting_scheme calc
_refine_ls_wR_factor_all 0.1011
_refine_ls_wR_factor_obs 0.0907
_reflns_number_observed 5062
_reflns_number_total 6678
_reflns_observed_criterion >2sigma(I)
_cod_data_source_file om000223y.cif
_cod_data_source_block 4
_cod_depositor_comments
;
The following automatic conversions were performed:

'_refine_ls_weighting_scheme' value 'calc
w=1/[\s^2^(Fo^2^)+(0.0446P)^2^+15.4141P] where P=(Fo^2^+2Fc^2^)/3'
was changed to 'calc'. New tag '_refine_ls_weighting_details' was
created. The value of the new tag was set to
'w=1/[\s^2^(Fo^2^)+(0.0446P)^2^+15.4141P] where P=(Fo^2^+2Fc^2^)/3'.

Automatic conversion script
Id: cif_fix_values 3143 2015-03-26 13:38:13Z robertas 
;
_cod_original_cell_volume 1946.2(4)
_cod_database_code 4077511

loop_
_symmetry_equiv_pos_as_xyz
'x, y, z'
'-x, -y, -z'

loop_
_atom_site_aniso_label
_atom_site_aniso_U_11
_atom_site_aniso_U_22
_atom_site_aniso_U_33
_atom_site_aniso_U_23
_atom_site_aniso_U_13
_atom_site_aniso_U_12
Hg1 0.0375(3) 0.0295(2) 0.0335(3) -0.0077(2) -0.0056(2) -0.0160(2)
Hg2 0.0284(2) 0.0266(2) 0.0341(3) -0.0018(2) -0.0019(2) -0.0046(2)
Pt1 0.0245(2) 0.0235(2) 0.0220(2) -0.0055(2) -0.0025(2) -0.0069(2)
P1 0.0269(14) 0.0240(14) 0.0192(15) -0.0041(12) -0.0015(12) -0.0074(12)
O1 0.026(4) 0.034(5) 0.042(5) -0.004(4) -0.002(4) -0.006(4)
O2 0.048(5) 0.028(4) 0.046(6) -0.008(4) -0.018(4) 0.003(4)
O3 0.035(4) 0.023(4) 0.033(5) -0.007(4) 0.006(4) -0.015(3)
O4 0.044(5) 0.033(5) 0.031(5) -0.009(4) 0.004(4) -0.018(4)
O5 0.031(5) 0.054(6) 0.057(6) -0.013(5) 0.008(4) -0.018(4)
O6 0.060(6) 0.061(6) 0.028(5) 0.006(5) -0.003(4) -0.035(5)
O7 0.037(5) 0.045(6) 0.076(8) 0.017(6) 0.000(5) 0.000(4)
O8 0.053(7) 0.066(7) 0.071(8) 0.016(6) -0.010(6) -0.024(6)
C1 0.029(6) 0.038(7) 0.020(6) -0.008(5) 0.000(5) -0.016(5)
C2 0.049(8) 0.058(9) 0.030(8) -0.027(7) 0.008(6) -0.015(7)
C3 0.073(11) 0.089(13) 0.039(10) -0.031(9) 0.020(8) -0.023(10)
C4 0.107(15) 0.095(14) 0.035(10) -0.010(10) 0.021(10) -0.017(12)
C5 0.059(9) 0.067(10) 0.016(7) -0.006(6) -0.004(6) -0.003(7)
C6 0.050(7) 0.035(7) 0.023(7) 0.000(5) -0.005(6) -0.021(6)
C7 0.031(6) 0.041(7) 0.033(7) -0.005(6) -0.003(5) -0.008(5)
C8 0.029(6) 0.021(5) 0.036(7) -0.007(5) -0.018(5) -0.001(5)
C9 0.040(7) 0.027(6) 0.042(8) -0.015(6) -0.007(6) -0.012(5)
C10 0.051(8) 0.036(7) 0.063(10) 0.002(7) -0.024(7) -0.021(6)
C11 0.063(10) 0.050(9) 0.079(12) -0.008(8) -0.033(9) -0.033(8)
C12 0.052(8) 0.049(8) 0.042(8) -0.014(7) -0.024(7) -0.009(7)
C13 0.032(6) 0.032(6) 0.031(7) -0.006(5) -0.006(5) -0.003(5)
C14 0.048(8) 0.046(8) 0.030(7) -0.005(6) -0.013(6) -0.007(6)
C15 0.031(6) 0.025(6) 0.023(6) -0.008(5) 0.001(5) -0.010(5)
C16 0.033(6) 0.037(7) 0.032(7) -0.009(6) -0.002(5) -0.008(5)
C17 0.051(8) 0.028(6) 0.028(7) 0.002(5) -0.002(6) -0.003(6)
C18 0.050(8) 0.030(7) 0.037(8) -0.012(6) 0.010(6) -0.013(6)
C19 0.031(6) 0.039(7) 0.043(8) -0.025(6) 0.013(6) -0.019(6)
C20 0.030(6) 0.032(7) 0.038(8) -0.020(6) 0.007(5) -0.005(5)
C21 0.035(7) 0.048(8) 0.065(10) -0.026(7) -0.004(7) -0.019(6)
C22 0.028(6) 0.041(7) 0.029(7) -0.002(6) -0.004(5) -0.006(6)
C23 0.035(7) 0.053(8) 0.039(8) 0.005(7) -0.007(6) 0.001(6)
C24 0.025(6) 0.031(6) 0.034(7) -0.011(5) 0.006(5) -0.009(5)
C25 0.047(8) 0.048(8) 0.037(8) -0.008(6) 0.016(6) -0.023(6)
C26 0.022(5) 0.027(6) 0.030(7) -0.011(5) -0.006(5) -0.003(5)
C27 0.031(6) 0.019(6) 0.032(7) -0.004(5) 0.007(5) -0.010(5)
C28 0.048(8) 0.047(8) 0.038(8) -0.002(6) 0.005(6) -0.016(6)
C29 0.030(6) 0.025(6) 0.037(7) -0.006(5) -0.003(5) -0.006(5)
C30 0.043(8) 0.078(10) 0.048(9) -0.012(8) -0.024(7) -0.020(7)
C31 0.038(9) 0.047(9) 0.117(17) 0.031(10) -0.034(10) -0.014(7)
C32 0.042(10) 0.146(20) 0.203(27) 0.155(20) -0.030(13) -0.013(11)

loop_
_atom_site_label
_atom_site_type_symbol
_atom_site_fract_x
_atom_site_fract_y
_atom_site_fract_z
_atom_site_U_iso_or_equiv
_atom_site_thermal_displace_type
_atom_site_occupancy
_atom_site_calc_flag
_atom_site_refinement_flags
Hg1 Hg 0.14531(5) 0.38371(4) 0.35562(3) 0.03175(13) Uani 1 d .
Hg2 Hg 0.05299(5) 0.64234(4) 0.37282(3) 0.03217(13) Uani 1 d .
Pt1 Pt 0.12934(4) 0.24310(3) 0.26518(3) 0.02360(12) Uani 1 d .
P1 P 0.3517(3) 0.1342(2) 0.2515(2) 0.0240(6) Uani 1 d .
O1 O -0.0727(8) 0.3469(6) 0.2579(6) 0.036(2) Uani 1 d .
O2 O -0.0401(9) 0.5015(6) 0.2648(6) 0.044(2) Uani 1 d .
O3 O 0.0408(8) 0.1597(6) 0.3850(5) 0.031(2) Uani 1 d .
O4 O -0.0037(8) 0.2939(6) 0.4630(5) 0.036(2) Uani 1 d .
O5 O 0.4588(9) 0.4934(7) 0.3502(6) 0.048(2) Uani 1 d .
O6 O 0.1721(9) 0.4048(8) 0.5360(6) 0.048(2) Uani 1 d .
O7 O -0.0977(9) 0.7937(8) 0.3356(8) 0.063(3) Uani 1 d .
O8 O 0.0650(11) 0.7820(9) 0.2149(7) 0.066(3) Uani 1 d .
C1 C 0.4096(11) 0.1562(9) 0.1336(7) 0.028(3) Uani 1 d .
C2 C 0.5316(14) 0.0866(12) 0.0851(9) 0.046(3) Uani 1 d .
H2A H 0.5902(14) 0.0209(12) 0.1153(9) 0.055 Uiso 1 d R
C3 C 0.5637(18) 0.1140(15) -0.0037(10) 0.070(5) Uani 1 d .
H3A H 0.6450(18) 0.0671(15) -0.0370(10) 0.084 Uiso 1 d R
C4 C 0.4776(21) 0.2094(17) -0.0461(12) 0.090(6) Uani 1 d .
H4A H 0.5010(21) 0.2278(17) -0.1089(12) 0.108 Uiso 1 d R
C5 C 0.3596(15) 0.2793(13) -0.0007(8) 0.053(4) Uani 1 d .
H5A H 0.3030(15) 0.3463(13) -0.0307(8) 0.064 Uiso 1 d R
C6 C 0.3229(13) 0.2512(10) 0.0915(8) 0.035(3) Uani 1 d .
C7 C 0.1949(12) 0.3219(10) 0.1446(8) 0.037(3) Uani 1 d .
H7A H 0.2130(12) 0.3850(10) 0.1531(8) 0.044 Uiso 1 d R
H7B H 0.1207(12) 0.3483(10) 0.1115(8) 0.044 Uiso 1 d R
C8 C 0.4683(11) 0.1710(8) 0.2994(8) 0.028(3) Uani 1 d .
C9 C 0.5703(12) 0.2108(9) 0.2443(9) 0.035(3) Uani 1 d .
H9A H 0.5789(12) 0.2171(9) 0.1817(9) 0.042 Uiso 1 d R
C10 C 0.6576(14) 0.2418(10) 0.2775(10) 0.047(4) Uani 1 d .
H10A H 0.7274(14) 0.2692(10) 0.2384(10) 0.057 Uiso 1 d R
C11 C 0.6452(16) 0.2332(11) 0.3666(11) 0.056(4) Uani 1 d .
H11A H 0.7087(16) 0.2526(11) 0.3894(11) 0.067 Uiso 1 d R
C12 C 0.5437(14) 0.1959(11) 0.4249(9) 0.046(3) Uani 1 d .
H12A H 0.5338(14) 0.1936(11) 0.4871(9) 0.055 Uiso 1 d R
C13 C 0.4542(12) 0.1619(9) 0.3926(8) 0.033(3) Uani 1 d .
C14 C 0.3476(13) 0.1194(11) 0.4566(8) 0.042(3) Uani 1 d .
H14A H 0.3556(13) 0.1198(11) 0.5157(8) 0.064 Uiso 1 d R
H14B H 0.2561(13) 0.1659(11) 0.4465(8) 0.064 Uiso 1 d R
H14C H 0.3628(13) 0.0454(11) 0.4486(8) 0.064 Uiso 1 d R
C15 C 0.3896(11) -0.0153(9) 0.2806(7) 0.026(2) Uani 1 d .
C16 C 0.5096(12) -0.0807(10) 0.3173(8) 0.035(3) Uani 1 d .
H16A H 0.5654(12) -0.0455(10) 0.3318(8) 0.042 Uiso 1 d R
C17 C 0.5461(14) -0.1943(10) 0.3318(8) 0.041(3) Uani 1 d .
H17A H 0.6280(14) -0.2385(10) 0.3563(8) 0.049 Uiso 1 d R
C18 C 0.4652(13) -0.2450(10) 0.3110(8) 0.042(3) Uani 1 d .
H18A H 0.4903(13) -0.3241(10) 0.3217(8) 0.050 Uiso 1 d R
C19 C 0.3477(12) -0.1815(10) 0.2754(8) 0.036(3) Uani 1 d .
H19A H 0.2917(12) -0.2169(10) 0.2615(8) 0.043 Uiso 1 d R
C20 C 0.3083(12) -0.0670(9) 0.2590(8) 0.035(3) Uani 1 d .
C21 C 0.1799(12) -0.0018(11) 0.2160(10) 0.046(3) Uani 1 d .
H21A H 0.1390(12) -0.0517(11) 0.2066(10) 0.069 Uiso 1 d R
H21B H 0.1128(12) 0.0490(11) 0.2537(10) 0.069 Uiso 1 d R
H21C H 0.2081(12) 0.0385(11) 0.1604(10) 0.069 Uiso 1 d R
C22 C -0.1068(12) 0.4532(10) 0.2453(8) 0.035(3) Uani 1 d .
C23 C -0.2405(13) 0.5181(11) 0.2135(9) 0.049(4) Uani 1 d .
H23A H -0.2546(13) 0.5956(11) 0.2069(9) 0.073 Uiso 1 d R
H23B H -0.2362(13) 0.4987(11) 0.1576(9) 0.073 Uiso 1 d R
H23C H -0.3164(13) 0.5017(11) 0.2552(9) 0.073 Uiso 1 d R
C24 C -0.0134(11) 0.2042(9) 0.4529(8) 0.031(3) Uani 1 d .
C25 C -0.0913(13) 0.1456(11) 0.5276(9) 0.046(3) Uani 1 d .
H25A H -0.0902(13) 0.0794(11) 0.5110(9) 0.070 Uiso 1 d R
H25B H -0.0477(13) 0.1269(11) 0.5783(9) 0.070 Uiso 1 d R
H25C H -0.1859(13) 0.1932(11) 0.5416(9) 0.070 Uiso 1 d R
C26 C 0.2228(11) 0.4959(9) 0.3917(8) 0.026(2) Uani 1 d .
C27 C 0.3481(12) 0.5053(8) 0.3264(8) 0.029(3) Uani 1 d .
C28 C 0.3466(14) 0.5286(11) 0.2288(9) 0.047(3) Uani 1 d .
H28A H 0.4356(14) 0.5320(11) 0.1963(9) 0.071 Uiso 1 d R
H28B H 0.3269(14) 0.4708(11) 0.2122(9) 0.071 Uiso 1 d R
H28C H 0.2755(14) 0.5980(11) 0.2158(9) 0.071 Uiso 1 d R
C29 C 0.2301(11) 0.4664(9) 0.4878(8) 0.032(3) Uani 1 d .
C30 C 0.3100(14) 0.5169(13) 0.5251(10) 0.053(4) Uani 1 d .
H30A H 0.3054(14) 0.4907(13) 0.5870(10) 0.080 Uiso 1 d R
H30B H 0.4057(14) 0.4961(13) 0.4957(10) 0.080 Uiso 1 d R
H30C H 0.2690(14) 0.5960(13) 0.5160(10) 0.080 Uiso 1 d R
C31 C -0.0483(16) 0.8271(13) 0.2592(14) 0.071(6) Uani 1 d .
C32 C -0.1477(17) 0.9350(18) 0.2182(16) 0.165(15) Uani 1 d .
H32A H -0.1018(17) 0.9606(18) 0.1615(16) 0.247 Uiso 1 d R
H32B H -0.2297(17) 0.9233(18) 0.2117(16) 0.247 Uiso 1 d R
H32C H -0.1738(17) 0.9893(18) 0.2566(16) 0.247 Uiso 1 d R
C33 C -0.1334(32) 1.2838(26) -0.0303(22) 0.161(12) Uiso 1 d .
H33A H -0.1273(32) 1.2628(26) -0.0859(22) 0.241 Uiso 1 d R
Cl1 Cl -0.0498(12) 1.3807(9) -0.0367(8) 0.211(4) Uiso 1 d .
Cl2 Cl -0.3102(13) 1.3715(10) 0.0158(8) 0.229(5) Uiso 1 d .
Cl3 Cl -0.0801(15) 1.1772(12) 0.0471(10) 0.272(6) Uiso 1 d .

loop_
_atom_type_symbol
_atom_type_description
_atom_type_scat_dispersion_real
_atom_type_scat_dispersion_imag
_atom_type_scat_source
C C 0.0033 0.0016 'International Tables Vol C Tables 4.2.6.8 and 6.1.1.4'
H H 0.0000 0.0000 'International Tables Vol C Tables 4.2.6.8 and 6.1.1.4'
O O 0.0106 0.0060 'International Tables Vol C Tables 4.2.6.8 and 6.1.1.4'
P P 0.1023 0.0942 'International Tables Vol C Tables 4.2.6.8 and 6.1.1.4'
Cl Cl 0.1484 0.1585 'International Tables Vol C Tables 4.2.6.8 and 6.1.1.4'
Pt Pt -1.7033 8.3905 'International Tables Vol C Tables 4.2.6.8 and 6.1.1.4'
Hg Hg -2.3894 9.2266 'International Tables Vol C Tables 4.2.6.8 and 6.1.1.4'

loop_
_geom_angle_atom_site_label_1
_geom_angle_atom_site_label_2
_geom_angle_atom_site_label_3
_geom_angle
_geom_angle_site_symmetry_1
_geom_angle_site_symmetry_3
C26 Hg1 O4 121.3(4) . .
C26 Hg1 O2 106.4(3) . .
O4 Hg1 O2 95.4(3) . .
C26 Hg1 Pt1 159.2(3) . .
O4 Hg1 Pt1 78.2(2) . .
O2 Hg1 Pt1 76.3(2) . .
C26 Hg1 Hg2 40.2(3) . .
O4 Hg1 Hg2 111.5(2) . .
O2 Hg1 Hg2 68.5(2) . .
Pt1 Hg1 Hg2 144.10(2) . .
O7 Hg2 C26 171.3(4) . .
O7 Hg2 O6 82.0(3) . 2_566
C26 Hg2 O6 105.7(4) . 2_566
O7 Hg2 C31 26.2(5) . .
C26 Hg2 C31 145.2(5) . .
O6 Hg2 C31 104.2(4) 2_566 .
O7 Hg2 Hg1 139.4(3) . .
C26 Hg2 Hg1 41.3(3) . .
O6 Hg2 Hg1 79.1(2) 2_566 .
C31 Hg2 Hg1 131.0(4) . .
C7 Pt1 O1 88.8(4) . .
C7 Pt1 O3 173.1(4) . .
O1 Pt1 O3 86.4(3) . .
C7 Pt1 P1 83.9(3) . .
O1 Pt1 P1 171.6(2) . .
O3 Pt1 P1 100.4(2) . .
C7 Pt1 Hg1 94.8(4) . .
O1 Pt1 Hg1 87.1(2) . .
O3 Pt1 Hg1 89.9(2) . .
P1 Pt1 Hg1 97.79(8) . .
C1 P1 C15 104.9(5) . .
C1 P1 C8 105.7(5) . .
C15 P1 C8 107.4(5) . .
C1 P1 Pt1 101.6(4) . .
C15 P1 Pt1 118.3(4) . .
C8 P1 Pt1 117.3(4) . .
C22 O1 Pt1 122.5(7) . .
C22 O2 Hg1 116.0(7) . .
C24 O3 Pt1 122.1(7) . .
C24 O4 Hg1 121.8(7) . .
C29 O6 Hg2 152.7(8) . 2_566
C31 O7 Hg2 105.4(9) . .
C6 C1 C2 121.0(11) . .
C6 C1 P1 113.3(8) . .
C2 C1 P1 125.7(9) . .
C3 C2 C1 119.5(14) . .
C2 C3 C4 119.8(15) . .
C5 C4 C3 122.1(15) . .
C4 C5 C6 119.0(14) . .
C1 C6 C5 118.7(11) . .
C1 C6 C7 119.4(10) . .
C5 C6 C7 121.9(11) . .
C6 C7 Pt1 114.4(8) . .
C9 C8 C13 119.2(10) . .
C9 C8 P1 119.6(9) . .
C13 C8 P1 121.1(9) . .
C10 C9 C8 121.4(12) . .
C11 C10 C9 119.8(13) . .
C10 C11 C12 121.3(12) . .
C11 C12 C13 120.0(13) . .
C12 C13 C8 118.1(11) . .
C12 C13 C14 119.2(11) . .
C8 C13 C14 122.7(11) . .
C20 C15 C16 119.5(10) . .
C20 C15 P1 120.6(8) . .
C16 C15 P1 119.6(8) . .
C17 C16 C15 120.0(12) . .
C16 C17 C18 120.3(12) . .
C19 C18 C17 119.9(11) . .
C18 C19 C20 121.5(11) . .
C19 C20 C15 118.7(11) . .
C19 C20 C21 118.8(11) . .
C15 C20 C21 122.4(10) . .
O2 C22 O1 122.9(11) . .
O2 C22 C23 119.7(12) . .
O1 C22 C23 117.2(12) . .
O3 C24 O4 124.1(10) . .
O3 C24 C25 117.3(10) . .
O4 C24 C25 118.5(11) . .
C27 C26 C29 119.6(9) . .
C27 C26 Hg2 109.3(7) . .
C29 C26 Hg2 108.9(7) . .
C27 C26 Hg1 109.4(7) . .
C29 C26 Hg1 108.9(8) . .
Hg2 C26 Hg1 98.5(4) . .
O5 C27 C26 121.3(11) . .
O5 C27 C28 117.8(10) . .
C26 C27 C28 120.9(10) . .
O6 C29 C26 121.1(11) . .
O6 C29 C30 120.0(12) . .
C26 C29 C30 118.9(10) . .
O8 C31 O7 127.4(13) . .
O8 C31 C32 119.3(18) . .
O7 C31 C32 113.3(16) . .
O8 C31 Hg2 79.1(8) . .
O7 C31 Hg2 48.4(6) . .
C32 C31 Hg2 161.4(14) . .
Cl3 C33 Cl1 109.5(19) . .
Cl3 C33 Cl2 107.7(19) . .
Cl1 C33 Cl2 96.0(16) . .

loop_
_geom_bond_atom_site_label_1
_geom_bond_atom_site_label_2
_geom_bond_distance
_geom_bond_site_symmetry_2
Hg1 C26 2.157(11) .
Hg1 O4 2.426(8) .
Hg1 O2 2.532(8) .
Hg1 Pt1 2.6498(7) .
Hg1 Hg2 3.2323(8) .
Hg2 O7 2.104(9) .
Hg2 C26 2.110(10) .
Hg2 O6 2.654(9) 2_566
Hg2 C31 2.714(15) .
Pt1 C7 2.046(12) .
Pt1 O1 2.071(7) .
Pt1 O3 2.149(7) .
Pt1 P1 2.229(3) .
P1 C1 1.807(11) .
P1 C15 1.831(11) .
P1 C8 1.833(11) .
O1 C22 1.291(14) .
O2 C22 1.228(14) .
O3 C24 1.246(13) .
O4 C24 1.268(13) .
O5 C27 1.253(14) .
O6 C29 1.212(14) .
O6 Hg2 2.654(9) 2_566
O7 C31 1.24(2) .
O8 C31 1.23(2) .
C1 C6 1.39(2) .
C1 C2 1.42(2) .
C2 C3 1.36(2) .
C3 C4 1.39(2) .
C4 C5 1.38(2) .
C5 C6 1.41(2) .
C6 C7 1.50(2) .
C8 C9 1.39(2) .
C8 C13 1.43(2) .
C9 C10 1.37(2) .
C10 C11 1.37(2) .
C11 C12 1.39(2) .
C12 C13 1.41(2) .
C13 C14 1.50(2) .
C15 C20 1.41(2) .
C15 C16 1.42(2) .
C16 C17 1.38(2) .
C17 C18 1.39(2) .
C18 C19 1.38(2) .
C19 C20 1.39(2) .
C20 C21 1.53(2) .
C22 C23 1.49(2) .
C24 C25 1.50(2) .
C26 C27 1.48(2) .
C26 C29 1.50(2) .
C27 C28 1.51(2) .
C29 C30 1.52(2) .
C31 C32 1.54(2) .
C33 Cl3 1.67(3) .
C33 Cl1 1.77(3) .
C33 Cl2 1.85(3) .
